data_7211402
loop_
_publ_author_name
'Sun, Jingwen'
'Li, Mengting'
'Sha, Jingquan'
'Yan, Pengfei'
'Wang, Cheng'
'Li, Shuxian'
'Pan, Yang'

_publ_section_title
;
 Assembly of the first polyoxometalate-based hybrid with [ring+helix]
 channels and photocatalytic activity
;
_journal_issue 48
_journal_name_full CrystEngComm
_journal_page_first 10584
_journal_paper_doi 10.1039/c3ce41518j
_journal_volume 15
_journal_year 2013
_chemical_formula_moiety 'C24 H16 Ag6 K2 N20 O40 P W12'
_chemical_formula_sum 'C24 H16 Ag6 K2 N20 O40 P W12'
_chemical_formula_weight 4187.04
_chemical_name_systematic
;
 ?
;
_space_group_IT_number 14
_symmetry_cell_setting monoclinic
_symmetry_space_group_name_Hall '-P 2ybc'
_symmetry_space_group_name_H-M 'P 1 21/c 1'
_atom_sites_solution_hydrogens geom
_atom_sites_solution_primary direct
_atom_sites_solution_secondary difmap
_audit_creation_method SHELXL-97
_cell_angle_alpha 90.00
_cell_angle_beta 100.7120(10)
_cell_angle_gamma 90.00
_cell_formula_units_Z 2
_cell_length_a 10.5554(8)
_cell_length_b 22.6863(18)
_cell_length_c 12.4204(10)
_cell_measurement_reflns_used 2633
_cell_measurement_temperature 296(2)
_cell_measurement_theta_max 27.729
_cell_measurement_theta_min 2.496
_cell_volume 2922.4(4)
_computing_cell_refinement 'Bruker XSCANS'
_computing_data_collection 'Bruker XSCANS'
_computing_data_reduction 'Bruker SHELXTL'
_computing_molecular_graphics 'Bruker SHELXTL'
_computing_publication_material 'Bruker SHELXTL'
_computing_structure_refinement 'SHELXL-97 (Sheldrick, 1997)'
_computing_structure_solution 'Bruker SHELXTL'
_diffrn_ambient_temperature 296(2)
_diffrn_measured_fraction_theta_full 0.996
_diffrn_measured_fraction_theta_max 0.996
_diffrn_radiation_monochromator graphite
_diffrn_radiation_source 'fine-focus sealed tube'
_diffrn_radiation_type MoK\a
_diffrn_radiation_wavelength 0.71073
_diffrn_reflns_av_R_equivalents 0.0790
_diffrn_reflns_av_sigmaI/netI 0.0822
_diffrn_reflns_limit_h_max 12
_diffrn_reflns_limit_h_min -12
_diffrn_reflns_limit_k_max 13
_diffrn_reflns_limit_k_min -26
_diffrn_reflns_limit_l_max 14
_diffrn_reflns_limit_l_min -14
_diffrn_reflns_number 14482
_diffrn_reflns_theta_full 25.00
_diffrn_reflns_theta_max 25.00
_diffrn_reflns_theta_min 1.89
_exptl_absorpt_coefficient_mu 25.749
_exptl_absorpt_correction_T_max 0.002
_exptl_absorpt_correction_T_min 0.001
_exptl_absorpt_correction_type multi-scan
_exptl_absorpt_process_details adabs(Sheldrick,1996)
_exptl_crystal_colour red
_exptl_crystal_density_diffrn 4.758
_exptl_crystal_density_method 'not measured'
_exptl_crystal_description block
_exptl_crystal_F_000 3686
_exptl_crystal_size_max 0.43
_exptl_crystal_size_mid 0.25
_exptl_crystal_size_min 0.24
_refine_diff_density_max 3.537
_refine_diff_density_min -3.310
_refine_diff_density_rms 0.505
_refine_ls_extinction_method none
_refine_ls_goodness_of_fit_ref 1.042
_refine_ls_hydrogen_treatment constr
_refine_ls_matrix_type full
_refine_ls_number_parameters 469
_refine_ls_number_reflns 5149
_refine_ls_number_restraints 263
_refine_ls_restrained_S_all 1.056
_refine_ls_R_factor_all 0.0817
_refine_ls_R_factor_gt 0.0582
_refine_ls_shift/su_max 0.001
_refine_ls_shift/su_mean 0.000
_refine_ls_structure_factor_coef Fsqd
_refine_ls_weighting_details 'calc w=1/[\s^2^(Fo^2^)+(0.0648P)^2^+171.2654P] where P=(Fo^2^+2Fc^2^)/3'
_refine_ls_weighting_scheme calc
_refine_ls_wR_factor_gt 0.1408
_refine_ls_wR_factor_ref 0.1532
_reflns_number_gt 3845
_reflns_number_total 5149
_reflns_threshold_expression >2sigma(I)
_cod_data_source_file c3ce41518j.txt
_cod_data_source_block haiyan
_cod_depositor_comments
;
The following automatic conversions were performed:

'_symmetry_cell_setting' value 'Monoclinic' changed to 'monoclinic'
according to /home/saulius/struct/CIF-dictionaries/cif_core.dic
dictionary named 'cif_core.dic' version 2.4.2 from 2011-04-26.

Automatic conversion script
Id: cif_fix_values 1891 2012-01-12 08:04:46Z andrius 
;
_cod_original_sg_symbol_H-M P2(1)/c
_cod_database_code 7211402

loop_
_symmetry_equiv_pos_as_xyz
'x, y, z'
'-x, y+1/2, -z+1/2'
'-x, -y, -z'
'x, -y-1/2, z-1/2'

loop_
_atom_site_label
_atom_site_type_symbol
_atom_site_fract_x
_atom_site_fract_y
_atom_site_fract_z
_atom_site_U_iso_or_equiv
_atom_site_adp_type
_atom_site_occupancy
_atom_site_symmetry_multiplicity
_atom_site_calc_flag
_atom_site_refinement_flags
C1 C 0.543(3) 0.9582(13) 0.378(3) 0.046(8) Uani 1 1 d .
H1 H 0.4541 0.9597 0.3519 0.055 Uiso 1 1 calc R
C3 C 0.628(3) 0.9928(13) 0.329(3) 0.061(11) Uani 1 1 d .
H3 H 0.5974 1.0166 0.2684 0.073 Uiso 1 1 calc R
C4 C 0.724(2) 0.9239(11) 0.5062(18) 0.020(5) Uani 1 1 d U
H4 H 0.7605 0.9019 0.5674 0.024 Uiso 1 1 calc R
C6 C 0.800(3) 0.9578(14) 0.457(2) 0.043(7) Uani 1 1 d U
H6 H 0.8879 0.9584 0.4837 0.052 Uiso 1 1 calc R
C9 C 0.594(2) 0.9211(11) 0.4684(18) 0.022(5) Uani 1 1 d U
C10 C 0.5103(19) 0.8811(11) 0.5098(18) 0.018(4) Uani 1 1 d U
C2 C -0.2608(18) 0.7601(9) 0.3540(15) 0.010(4) Uani 1 1 d U
N1 N -0.0719(15) 0.7861(8) 0.4262(13) 0.010(3) Uani 1 1 d U
N3 N -0.0719(14) 0.7668(7) 0.3262(12) 0.007(3) Uani 1 1 d U
N4 N 0.4318(17) 0.8043(9) 0.5735(16) 0.024(4) Uani 1 1 d U
N9 N -0.1919(16) 0.7844(8) 0.4453(13) 0.012(4) Uani 1 1 d U
N10 N -0.1887(15) 0.7511(8) 0.2796(12) 0.011(4) Uani 1 1 d .
N7 N -0.6726(16) 0.7515(8) 0.3027(13) 0.013(4) Uani 1 1 d U
N5 N 0.3809(16) 0.8877(9) 0.4934(16) 0.020(4) Uani 1 1 d U
N6 N 0.5417(16) 0.8301(9) 0.5563(14) 0.018(3) Uani 1 1 d U
N2 N 0.3385(17) 0.8407(9) 0.5367(16) 0.023(4) Uani 1 1 d U
N11 N 0.752(2) 0.9903(11) 0.370(3) 0.056(8) Uani 1 1 d .
O2 O -0.314(2) 0.8517(9) 1.1285(15) 0.044(5) Uani 1 1 d U
O5 O -0.087(2) 0.8475(11) 1.0623(17) 0.060(6) Uani 1 1 d U
O7 O 0.2026(19) 0.9271(9) 0.8344(13) 0.042(5) Uani 1 1 d U
O8 O 0.108(2) 1.0825(11) 0.7817(18) 0.058(6) Uani 1 1 d U
O9 O -0.212(2) 1.0142(10) 0.7374(19) 0.058(6) Uani 1 1 d U
O10 O 0.0477(16) 0.8574(8) 0.6801(13) 0.032(4) Uani 1 1 d U
O11 O 0.0510(19) 0.8515(9) 0.8998(14) 0.045(5) Uani 1 1 d U
O12 O -0.3458(15) 1.0108(7) 0.8929(11) 0.019(3) Uani 1 1 d U
O13 O -0.4065(17) 0.9284(8) 0.7322(13) 0.032(4) Uani 1 1 d .
O14 O 0.1396(15) 0.7830(7) 1.0809(14) 0.027(4) Uani 1 1 d .
O15 O -0.1214(17) 1.1166(9) 0.8021(14) 0.042(5) Uani 1 1 d U
O1 O -0.065(4) 0.983(2) 0.882(3) 0.050 Uiso 0.50 1 d P
O23 O -0.134(4) 0.985(2) 0.991(3) 0.050 Uiso 0.50 1 d P
O96 O 0.089(4) 0.951(2) 0.972(3) 0.050 Uiso 0.50 1 d P
O99 O -0.019(4) 0.944(2) 1.070(3) 0.050 Uiso 0.50 1 d P
O16 O 0.0180(19) 0.9796(10) 0.7094(18) 0.054(6) Uani 1 1 d U
O18 O 0.4512(17) 0.9280(9) 0.9509(14) 0.035(4) Uani 1 1 d U
O19 O -0.2703(16) 0.9004(7) 0.9355(11) 0.023(4) Uani 1 1 d U
O20 O -0.2991(16) 0.9717(8) 1.0966(12) 0.027(4) Uani 1 1 d U
O21 O -0.0883(13) 1.0774(7) 0.5958(11) 0.020(3) Uani 1 1 d U
O22 O -0.1429(19) 0.9035(10) 0.7799(18) 0.053(6) Uani 1 1 d U
O98 O 0.252(2) 0.8862(9) 1.0366(14) 0.044(5) Uani 1 1 d U
P2 P 0.0000 1.0000 1.0000 0.0073(14) Uani 1 2 d SU
Ag1 Ag 0.12583(14) 0.82301(8) 0.51538(13) 0.0178(4) Uani 1 1 d .
Ag2 Ag 0.11989(14) 0.75442(8) 0.28976(13) 0.0177(4) Uani 1 1 d U
Ag3 Ag -0.25769(19) 0.71682(11) 0.11200(14) 0.0346(5) Uani 1 1 d .
W1 W 0.09176(11) 0.85235(5) 1.05390(8) 0.0302(3) Uani 1 1 d .
W2 W 0.30905(9) 0.95194(5) 0.96871(8) 0.0230(3) Uani 1 1 d .
W3 W -0.27558(8) 0.95200(5) 0.81649(8) 0.0223(3) Uani 1 1 d .
W4 W -0.21667(8) 0.89952(5) 1.08864(7) 0.0194(2) Uani 1 1 d .
W5 W -0.06310(10) 1.05351(5) 0.72562(7) 0.0293(3) Uani 1 1 d .
W6 W 0.03255(10) 0.90414(5) 0.78101(7) 0.0239(3) Uani 1 1 d .
K1 K 0.4387(5) 0.6980(2) 0.5691(4) 0.0231(11) Uani 1 1 d .
C5 C -0.4057(18) 0.7552(10) 0.3335(17) 0.016(4) Uani 1 1 d U
C12 C -0.483(2) 0.8012(13) 0.290(2) 0.034(6) Uani 1 1 d U
H12 H -0.4443 0.8352 0.2694 0.041 Uiso 1 1 calc R
C7 C -0.468(2) 0.7067(12) 0.358(2) 0.032(5) Uani 1 1 d U
H7 H -0.4204 0.6740 0.3872 0.039 Uiso 1 1 calc R
C8 C -0.612(2) 0.7998(11) 0.2749(19) 0.024(5) Uani 1 1 d U
H8 H -0.6597 0.8323 0.2453 0.029 Uiso 1 1 calc R
C11 C -0.603(2) 0.7045(13) 0.339(3) 0.042(8) Uani 1 1 d U
H11 H -0.6437 0.6696 0.3518 0.050 Uiso 1 1 calc R

loop_
_atom_site_aniso_label
_atom_site_aniso_U_11
_atom_site_aniso_U_22
_atom_site_aniso_U_33
_atom_site_aniso_U_23
_atom_site_aniso_U_13
_atom_site_aniso_U_12
C1 0.032(15) 0.04(2) 0.07(2) 0.027(16) 0.020(14) 0.024(14)
C3 0.038(17) 0.021(19) 0.14(3) 0.03(2) 0.06(2) 0.013(14)
C4 0.020(5) 0.020(5) 0.020(5) -0.0002(11) 0.0038(14) -0.0002(11)
C6 0.043(7) 0.043(7) 0.043(7) -0.0001(11) 0.0082(17) 0.0000(11)
C9 0.022(5) 0.022(5) 0.023(5) -0.0002(11) 0.0043(14) 0.0000(11)
C10 0.006(7) 0.021(10) 0.027(10) 0.004(8) 0.003(7) 0.006(7)
C2 0.010(4) 0.010(4) 0.010(4) 0.0000(11) 0.0018(13) 0.0000(11)
N1 0.010(4) 0.010(4) 0.010(4) 0.0002(11) 0.0019(12) 0.0001(11)
N3 0.007(3) 0.007(3) 0.007(3) 0.0002(10) 0.0014(12) -0.0001(10)
N4 0.012(6) 0.027(7) 0.031(7) 0.009(6) 0.000(6) -0.001(5)
N9 0.012(4) 0.012(4) 0.012(4) -0.0001(11) 0.0022(12) -0.0001(11)
N10 0.005(8) 0.018(11) 0.011(8) 0.002(7) 0.004(6) -0.003(7)
N7 0.013(4) 0.013(4) 0.013(4) 0.0001(11) 0.0027(12) -0.0001(11)
N5 0.008(7) 0.013(9) 0.038(10) -0.002(7) 0.005(7) 0.000(6)
N6 0.009(5) 0.023(7) 0.021(7) 0.006(6) -0.003(5) -0.002(5)
N2 0.011(6) 0.023(10) 0.035(10) 0.003(8) 0.007(7) -0.004(6)
N11 0.052(16) 0.016(15) 0.12(2) -0.020(15) 0.065(17) -0.009(11)
O2 0.062(9) 0.037(9) 0.043(8) 0.004(7) 0.034(7) -0.010(7)
O5 0.053(9) 0.078(10) 0.045(8) -0.025(8) -0.006(7) 0.017(8)
O7 0.056(9) 0.041(9) 0.022(7) 0.006(7) -0.012(6) -0.025(7)
O8 0.047(9) 0.069(10) 0.055(9) -0.033(8) 0.001(7) 0.015(8)
O9 0.056(9) 0.054(10) 0.077(10) 0.025(8) 0.047(8) 0.013(8)
O10 0.036(7) 0.040(9) 0.024(7) -0.019(6) 0.015(6) -0.009(7)
O11 0.058(9) 0.043(9) 0.029(7) 0.012(7) -0.009(7) -0.029(7)
O12 0.037(7) 0.009(7) 0.012(6) -0.003(5) 0.004(5) -0.002(6)
O13 0.042(11) 0.019(11) 0.027(9) -0.009(8) -0.016(8) 0.007(8)
O14 0.023(9) 0.011(10) 0.046(10) 0.013(8) 0.002(7) -0.002(7)
O15 0.031(8) 0.055(9) 0.035(7) -0.027(7) -0.005(6) 0.023(7)
O16 0.048(9) 0.047(10) 0.077(10) 0.020(8) 0.041(8) 0.021(7)
O18 0.035(4) 0.035(4) 0.035(4) -0.0002(11) 0.0067(13) 0.0007(11)
O19 0.040(7) 0.016(8) 0.012(6) 0.002(6) 0.003(6) 0.002(6)
O20 0.042(8) 0.018(8) 0.018(6) 0.006(6) 0.001(6) 0.003(6)
O21 0.012(6) 0.028(8) 0.019(6) 0.007(6) 0.004(5) -0.008(6)
O22 0.046(8) 0.053(10) 0.073(9) 0.026(8) 0.046(7) 0.018(7)
O98 0.062(9) 0.036(9) 0.028(7) 0.006(7) -0.007(7) -0.032(7)
P2 0.0078(16) 0.0069(17) 0.0074(16) 0.0006(10) 0.0019(10) 0.0004(10)
Ag1 0.0086(7) 0.0228(11) 0.0225(8) -0.0001(7) 0.0040(6) -0.0048(7)
Ag2 0.0074(6) 0.0229(8) 0.0244(7) 0.0025(6) 0.0072(5) 0.0005(6)
Ag3 0.0356(11) 0.0523(15) 0.0145(8) -0.0109(9) 0.0010(7) 0.0013(10)
W1 0.0413(6) 0.0205(7) 0.0245(5) -0.0023(4) -0.0048(4) 0.0104(5)
W2 0.0155(5) 0.0251(6) 0.0286(5) -0.0009(4) 0.0045(4) -0.0005(4)
W3 0.0142(5) 0.0262(6) 0.0263(5) 0.0041(4) 0.0034(4) -0.0020(4)
W4 0.0111(4) 0.0284(6) 0.0188(4) -0.0014(4) 0.0029(3) -0.0015(4)
W5 0.0333(6) 0.0426(8) 0.0137(4) 0.0106(4) 0.0087(4) 0.0221(5)
W6 0.0436(6) 0.0142(6) 0.0177(5) -0.0014(4) 0.0155(4) 0.0030(4)
K1 0.028(3) 0.009(3) 0.034(3) 0.003(2) 0.008(2) -0.006(2)
C5 0.007(6) 0.016(8) 0.023(8) -0.007(7) 0.003(6) 0.001(5)
C12 0.015(8) 0.038(14) 0.046(15) 0.031(13) -0.006(11) -0.001(10)
C7 0.021(8) 0.028(9) 0.046(10) 0.010(8) 0.003(7) 0.003(7)
C8 0.018(7) 0.021(9) 0.033(9) 0.009(8) 0.004(7) 0.008(7)
C11 0.015(9) 0.026(17) 0.08(2) 0.036(16) 0.003(13) 0.001(10)

loop_
_atom_type_symbol
_atom_type_description
_atom_type_scat_dispersion_real
_atom_type_scat_dispersion_imag
_atom_type_scat_source
C C 0.0033 0.0016 'International Tables Vol C Tables 4.2.6.8 and 6.1.1.4'
H H 0.0000 0.0000 'International Tables Vol C Tables 4.2.6.8 and 6.1.1.4'
N N 0.0061 0.0033 'International Tables Vol C Tables 4.2.6.8 and 6.1.1.4'
O O 0.0106 0.0060 'International Tables Vol C Tables 4.2.6.8 and 6.1.1.4'
P P 0.1023 0.0942 'International Tables Vol C Tables 4.2.6.8 and 6.1.1.4'
Ag Ag -0.8971 1.1015 'International Tables Vol C Tables 4.2.6.8 and 6.1.1.4'
W W -0.8490 6.8722 'International Tables Vol C Tables 4.2.6.8 and 6.1.1.4'
K K 0.2009 0.2494 'International Tables Vol C Tables 4.2.6.8 and 6.1.1.4'

loop_
_geom_angle_atom_site_label_1
_geom_angle_atom_site_label_2
_geom_angle_atom_site_label_3
_geom_angle
_geom_angle_site_symmetry_1
_geom_angle_site_symmetry_3
C3 C1 C9 119(3) . .
N11 C3 C1 118(3) . .
C6 C4 C9 121(2) . .
N11 C6 C4 122(3) . .
C4 C9 C1 117(2) . .
C4 C9 C10 124(2) . .
C1 C9 C10 119(2) . .
N6 C10 N5 109(2) . .
N6 C10 C9 127(2) . .
N5 C10 C9 123(2) . .
N10 C2 N9 111.2(17) . .
N10 C2 C5 124.8(17) . .
N9 C2 C5 123.0(18) . .
N3 N1 N9 108.9(15) . .
N3 N1 Ag1 114.3(11) . .
N9 N1 Ag1 136.4(12) . .
N10 N3 N1 110.0(15) . .
N10 N3 Ag2 135.2(12) . .
N1 N3 Ag2 113.7(11) . .
N2 N4 N6 106.6(18) . .
N2 N4 K1 130.5(15) . .
N6 N4 K1 113.5(14) . .
N1 N9 C2 104.2(15) . .
N1 N9 Ag3 128.0(12) . 4_576
C2 N9 Ag3 123.1(13) . 4_576
N3 N10 C2 105.5(15) . .
N3 N10 Ag3 129.0(12) . .
C2 N10 Ag3 125.5(13) . .
C11 N7 C8 118.6(19) . .
C11 N7 Ag2 122.7(16) . 1_455
C8 N7 Ag2 118.6(14) . 1_455
N2 N5 C10 105.2(18) . .
C10 N6 N4 107.3(18) . .
C10 N6 Ag3 132.0(14) . 4_676
N4 N6 Ag3 120.7(14) . 4_676
C10 N6 K1 142.1(14) . .
N4 N6 K1 43.8(11) . .
Ag3 N6 K1 81.8(6) 4_676 .
N4 N2 N5 111.5(17) . .
N4 N2 Ag1 127.0(15) . .
N5 N2 Ag1 120.5(14) . .
N4 N2 K1 32.6(11) . .
N5 N2 K1 134.4(13) . .
Ag1 N2 K1 97.2(7) . .
C3 N11 C6 123(3) . .
W4 O2 K1 142.4(11) . 4_476
W4 O5 W1 136.9(14) . .
W6 O7 W2 139.5(11) . .
W4 O8 W5 141.3(14) 3_577 .
W5 O9 W3 142.0(13) . .
W6 O10 Ag1 156.1(10) . .
W6 O11 W1 139.7(12) . .
W3 O12 W2 138.4(9) . 3_577
W1 O14 Ag1 146.4(9) . 4_576
W1 O14 K1 97.3(6) . 4_576
Ag1 O14 K1 96.4(5) 4_576 4_576
W5 O15 W1 138.3(10) . 3_577
P2 O1 O23 53.4(19) . .
P2 O1 W3 129(2) . .
O23 O1 W3 76(2) . .
P2 O1 W5 121(2) . .
O23 O1 W5 133(3) . .
W3 O1 W5 93.7(14) . .
P2 O1 W6 120(2) . .
O23 O1 W6 135(3) . .
W3 O1 W6 93.3(15) . .
W5 O1 W6 90.1(13) . .
P2 O23 O96 61(2) . 3_577
P2 O23 O1 59(2) . .
O96 O23 O1 96(3) 3_577 .
P2 O23 O99 60(2) . .
O96 O23 O99 101(3) 3_577 .
O1 O23 O99 94(3) . .
P2 O23 W2 128(3) . 3_577
O96 O23 W2 67(2) 3_577 3_577
O1 O23 W2 130(3) . 3_577
O99 O23 W2 134(3) . 3_577
P2 O23 W3 123(2) . .
O96 O23 W3 129(3) 3_577 .
O1 O23 W3 64.4(19) . .
O99 O23 W3 126(3) . .
W2 O23 W3 90.1(13) 3_577 .
P2 O23 W4 124(2) . .
O96 O23 W4 133(3) 3_577 .
O1 O23 W4 128(3) . .
O99 O23 W4 65(2) . .
W2 O23 W4 90.7(14) 3_577 .
W3 O23 W4 88.8(14) . .
P2 O96 O23 55(2) . 3_577
P2 O96 W2 130(2) . .
O23 O96 W2 75(2) 3_577 .
P2 O96 W1 122(2) . .
O23 O96 W1 138(3) 3_577 .
W2 O96 W1 94.8(15) . .
P2 O99 O23 52(2) . .
P2 O99 W4 127(2) . .
O23 O99 W4 75(2) . .
P2 O99 W1 122(2) . .
O23 O99 W1 137(3) . .
W4 O99 W1 94.9(16) . .
P2 O99 W5 119(2) . 3_577
O23 O99 W5 130(3) . 3_577
W4 O99 W5 93.2(14) . 3_577
W1 O99 W5 91.0(14) . 3_577
W5 O16 W6 137.0(11) . .
W2 O18 K1 96.7(8) . 4_576
W3 O19 W4 139.6(9) . .
W4 O20 W2 139.8(9) . 3_577
W6 O22 W3 140.8(14) . .
W2 O98 W1 137.9(12) . .
W2 O98 K1 109.9(9) . 4_576
W1 O98 K1 109.6(8) . 4_576
O23 P2 O23 180(5) 3_577 .
O23 P2 O1 67(2) 3_577 3_577
O23 P2 O1 113(2) . 3_577
O23 P2 O1 113(2) 3_577 .
O23 P2 O1 67(2) . .
O1 P2 O1 180.00(2) 3_577 .
O23 P2 O96 116(2) 3_577 3_577
O23 P2 O96 64(2) . 3_577
O1 P2 O96 78(2) 3_577 3_577
O1 P2 O96 102(2) . 3_577
O23 P2 O96 64(2) 3_577 .
O23 P2 O96 116(2) . .
O1 P2 O96 102(2) 3_577 .
O1 P2 O96 78(2) . .
O96 P2 O96 180(3) 3_577 .
O23 P2 O99 112(2) 3_577 .
O23 P2 O99 68(2) . .
O1 P2 O99 76(2) 3_577 .
O1 P2 O99 104(2) . .
O96 P2 O99 108(2) 3_577 .
O96 P2 O99 72(2) . .
O23 P2 O99 68(2) 3_577 3_577
O23 P2 O99 112(2) . 3_577
O1 P2 O99 104(2) 3_577 3_577
O1 P2 O99 76(2) . 3_577
O96 P2 O99 72(2) 3_577 3_577
O96 P2 O99 108(2) . 3_577
O99 P2 O99 180.0(19) . 3_577
N2 Ag1 N1 155.2(6) . .
N2 Ag1 O10 109.0(6) . .
N1 Ag1 O10 95.7(6) . .
N2 Ag1 O14 97.8(6) . 4_575
N1 Ag1 O14 78.7(6) . 4_575
O10 Ag1 O14 92.4(6) . 4_575
N2 Ag1 Ag2 92.7(5) . .
N1 Ag1 Ag2 62.5(4) . .
O10 Ag1 Ag2 157.6(4) . .
O14 Ag1 Ag2 79.1(4) 4_575 .
N7 Ag2 N3 163.0(6) 1_655 .
N7 Ag2 Ag1 95.4(4) 1_655 .
N3 Ag2 Ag1 67.8(4) . .
N10 Ag3 N9 138.4(6) . 4_575
N10 Ag3 N6 123.7(6) . 4_475
N9 Ag3 N6 97.8(6) 4_575 4_475
N10 Ag3 K1 94.4(4) . 4_475
N9 Ag3 K1 105.9(4) 4_575 4_475
N6 Ag3 K1 59.1(5) 4_475 4_475
O14 W1 O11 101.5(9) . .
O14 W1 O15 99.8(9) . 3_577
O11 W1 O15 158.6(9) . 3_577
O14 W1 O98 99.3(9) . .
O11 W1 O98 85.9(8) . .
O15 W1 O98 87.9(8) 3_577 .
O14 W1 O5 101.6(10) . .
O11 W1 O5 90.8(9) . .
O15 W1 O5 87.8(8) 3_577 .
O98 W1 O5 159.1(10) . .
O14 W1 O99 158.5(12) . .
O11 W1 O99 94.1(12) . .
O15 W1 O99 66.3(11) 3_577 .
O98 W1 O99 96.6(12) . .
O5 W1 O99 63.1(13) . .
O14 W1 O96 157.3(12) . .
O11 W1 O96 66.6(12) . .
O15 W1 O96 92.5(12) 3_577 .
O98 W1 O96 61.9(12) . .
O5 W1 O96 97.9(13) . .
O99 W1 O96 44.0(14) . .
O14 W1 K1 56.9(6) . 4_576
O11 W1 K1 94.8(7) . 4_576
O15 W1 K1 94.4(5) 3_577 4_576
O98 W1 K1 42.3(7) . 4_576
O5 W1 K1 158.5(8) . 4_576
O99 W1 K1 136.9(10) . 4_576
O96 W1 K1 103.4(10) . 4_576
O18 W2 O98 100.2(10) . .
O18 W2 O12 103.4(8) . 3_577
O98 W2 O12 88.6(7) . 3_577
O18 W2 O20 102.8(8) . 3_577
O98 W2 O20 156.9(9) . 3_577
O12 W2 O20 88.1(7) 3_577 3_577
O18 W2 O7 100.8(9) . .
O98 W2 O7 88.3(8) . .
O12 W2 O7 155.8(8) 3_577 .
O20 W2 O7 85.4(8) 3_577 .
O18 W2 O96 158.8(13) . .
O98 W2 O96 64.8(13) . .
O12 W2 O96 91.6(11) 3_577 .
O20 W2 O96 92.5(12) 3_577 .
O7 W2 O96 65.4(12) . .
O18 W2 O23 162.9(12) . 3_577
O98 W2 O23 93.0(13) . 3_577
O12 W2 O23 65.9(11) 3_577 3_577
O20 W2 O23 64.9(11) 3_577 3_577
O7 W2 O23 90.3(12) . 3_577
O96 W2 O23 38.3(15) . 3_577
O18 W2 K1 57.7(7) . 4_576
O98 W2 K1 42.5(7) . 4_576
O12 W2 K1 95.8(5) 3_577 4_576
O20 W2 K1 160.6(5) 3_577 4_576
O7 W2 K1 98.1(6) . 4_576
O96 W2 K1 106.4(11) . 4_576
O23 W2 K1 133.9(10) 3_577 4_576
O13 W3 O12 100.9(8) . .
O13 W3 O19 101.2(8) . .
O12 W3 O19 90.1(7) . .
O13 W3 O22 103.0(10) . .
O12 W3 O22 156.1(9) . .
O19 W3 O22 84.9(8) . .
O13 W3 O9 104.2(10) . .
O12 W3 O9 86.9(8) . .
O19 W3 O9 154.5(9) . .
O22 W3 O9 87.6(9) . .
O13 W3 O1 161.2(12) . .
O12 W3 O1 92.7(12) . .
O19 W3 O1 91.5(12) . .
O22 W3 O1 64.1(13) . .
O9 W3 O1 63.4(13) . .
O13 W3 O23 159.0(12) . .
O12 W3 O23 64.8(11) . .
O19 W3 O23 65.2(11) . .
O22 W3 O23 92.0(12) . .
O9 W3 O23 90.7(13) . .
O1 W3 O23 39.7(14) . .
O2 W4 O8 101.9(11) . 3_577
O2 W4 O20 104.0(9) . .
O8 W4 O20 88.8(8) 3_577 .
O2 W4 O5 98.9(11) . .
O8 W4 O5 86.4(9) 3_577 .
O20 W4 O5 157.1(10) . .
O2 W4 O19 103.0(9) . .
O8 W4 O19 154.7(10) 3_577 .
O20 W4 O19 89.4(7) . .
O5 W4 O19 85.5(8) . .
O2 W4 O99 158.4(13) . .
O8 W4 O99 64.8(13) 3_577 .
O20 W4 O99 93.2(12) . .
O5 W4 O99 64.6(14) . .
O19 W4 O99 90.1(11) . .
O2 W4 O23 161.4(12) . .
O8 W4 O23 92.0(13) 3_577 .
O20 W4 O23 63.6(11) . .
O5 W4 O23 94.3(13) . .
O19 W4 O23 64.8(11) . .
O99 W4 O23 40.2(14) . .
O21 W5 O9 104.4(9) . .
O21 W5 O15 103.4(8) . .
O9 W5 O15 88.0(10) . .
O21 W5 O16 100.2(9) . .
O9 W5 O16 89.3(9) . .
O15 W5 O16 156.2(9) . .
O21 W5 O8 102.0(9) . .
O9 W5 O8 153.6(10) . .
O15 W5 O8 86.0(8) . .
O16 W5 O8 85.9(10) . .
O21 W5 O1 157.9(11) . .
O9 W5 O1 60.1(12) . .
O15 W5 O1 92.3(12) . .
O16 W5 O1 66.0(12) . .
O8 W5 O1 94.4(12) . .
O21 W5 O99 157.6(11) . 3_577
O9 W5 O99 94.0(12) . 3_577
O15 W5 O99 64.1(11) . 3_577
O16 W5 O99 92.6(12) . 3_577
O8 W5 O99 60.4(12) . 3_577
O1 W5 O99 44.4(14) . 3_577
O10 W6 O22 103.0(10) . .
O10 W6 O7 102.9(9) . .
O22 W6 O7 154.1(10) . .
O10 W6 O11 100.1(9) . .
O22 W6 O11 87.6(9) . .
O7 W6 O11 86.9(8) . .
O10 W6 O16 103.2(9) . .
O22 W6 O16 90.6(9) . .
O7 W6 O16 84.5(9) . .
O11 W6 O16 156.5(9) . .
O10 W6 O1 158.7(11) . .
O22 W6 O1 60.6(12) . .
O7 W6 O1 94.4(12) . .
O11 W6 O1 93.0(12) . .
O16 W6 O1 65.9(11) . .
N4 K1 C8 87.0(7) . 4_676
N4 K1 C12 88.6(8) . 4_676
C8 K1 C12 28.5(7) 4_676 4_676
N4 K1 O98 132.8(6) . 4_575
C8 K1 O98 83.6(6) 4_676 4_575
C12 K1 O98 103.3(7) 4_676 4_575
N4 K1 O2 115.1(6) . 4_675
C8 K1 O2 95.5(6) 4_676 4_675
C12 K1 O2 69.2(6) 4_676 4_675
O98 K1 O2 111.7(6) 4_575 4_675
N4 K1 C11 88.3(8) . 1_655
C8 K1 C11 159.7(7) 4_676 1_655
C12 K1 C11 170.8(8) 4_676 1_655
O98 K1 C11 85.1(7) 4_575 1_655
O2 K1 C11 104.4(7) 4_675 1_655
N4 K1 C7 88.3(7) . 1_655
C8 K1 C7 170.8(7) 4_676 1_655
C12 K1 C7 143.4(7) 4_676 1_655
O98 K1 C7 105.4(7) 4_575 1_655
O2 K1 C7 79.3(6) 4_675 1_655
C11 K1 C7 27.8(7) 1_655 1_655
N4 K1 N6 22.8(5) . .
C8 K1 N6 99.1(6) 4_676 .
C12 K1 N6 90.1(7) 4_676 .
O98 K1 N6 153.2(5) 4_575 .
O2 K1 N6 94.6(5) 4_675 .
C11 K1 N6 83.7(7) 1_655 .
C7 K1 N6 73.9(6) 1_655 .
N4 K1 O14 80.3(5) . 4_575
C8 K1 O14 65.6(6) 4_676 4_575
C12 K1 O14 93.9(6) 4_676 4_575
O98 K1 O14 53.8(5) 4_575 4_575
O2 K1 O14 155.9(5) 4_675 4_575
C11 K1 O14 94.1(6) 1_655 4_575
C7 K1 O14 121.4(6) 1_655 4_575
N6 K1 O14 102.8(5) . 4_575
N4 K1 O18 154.1(6) . 4_575
C8 K1 O18 118.5(6) 4_676 4_575
C12 K1 O18 115.8(7) 4_676 4_575
O98 K1 O18 53.2(5) 4_575 4_575
O2 K1 O18 69.5(5) 4_675 4_575
C11 K1 O18 66.2(7) 1_655 4_575
C7 K1 O18 67.0(6) 1_655 4_575
N6 K1 O18 139.8(5) . 4_575
O14 K1 O18 105.2(4) 4_575 4_575
N4 K1 N2 16.9(5) . .
C8 K1 N2 89.0(6) 4_676 .
C12 K1 N2 98.2(7) 4_676 .
O98 K1 N2 116.6(5) 4_575 .
O2 K1 N2 131.6(6) 4_675 .
C11 K1 N2 81.0(7) 1_655 .
C7 K1 N2 88.8(6) 1_655 .
N6 K1 N2 37.4(4) . .
O14 K1 N2 65.9(4) 4_575 .
O18 K1 N2 145.7(5) 4_575 .
N4 K1 Ag3 60.2(4) . 4_676
C8 K1 Ag3 99.9(5) 4_676 4_676
C12 K1 Ag3 76.0(6) 4_676 4_676
O98 K1 Ag3 166.9(4) 4_575 4_676
O2 K1 Ag3 55.5(4) 4_675 4_676
C11 K1 Ag3 94.9(5) 1_655 4_676
C7 K1 Ag3 70.8(5) 1_655 4_676
N6 K1 Ag3 39.1(3) . 4_676
O14 K1 Ag3 139.1(3) 4_575 4_676
O18 K1 Ag3 114.9(3) 4_575 4_676
N2 K1 Ag3 76.2(3) . 4_676
C7 C5 C12 116(2) . .
C7 C5 C2 123(2) . .
C12 C5 C2 121(2) . .
C8 C12 C5 123(2) . .
C8 C12 K1 75.6(15) . 4_475
C5 C12 K1 116.8(19) . 4_475
C5 C7 C11 121(2) . .
C5 C7 K1 120.4(18) . 1_455
C11 C7 K1 69.6(17) . 1_455
C12 C8 N7 120(2) . .
C12 C8 K1 75.9(16) . 4_475
N7 C8 K1 116.4(15) . 4_475
N7 C11 C7 121(2) . .
N7 C11 K1 111(2) . 1_455
C7 C11 K1 82.6(17) . 1_455

loop_
_geom_bond_atom_site_label_1
_geom_bond_atom_site_label_2
_geom_bond_distance
_geom_bond_site_symmetry_2
C1 C3 1.42(4) .
C1 C9 1.43(4) .
C3 N11 1.31(4) .
C4 C6 1.34(4) .
C4 C9 1.37(3) .
C6 N11 1.33(4) .
C9 C10 1.43(3) .
C10 N6 1.31(3) .
C10 N5 1.35(3) .
C2 N10 1.32(2) .
C2 N9 1.35(3) .
C2 C5 1.51(3) .
N1 N3 1.32(2) .
N1 N9 1.33(2) .
N1 Ag1 2.329(16) .
N3 N10 1.31(2) .
N3 Ag2 2.174(15) .
N4 N2 1.30(3) .
N4 N6 1.35(3) .
N4 K1 2.41(2) .
N9 Ag3 2.304(16) 4_576
N10 Ag3 2.215(16) .
N7 C11 1.33(3) .
N7 C8 1.35(3) .
N7 Ag2 2.167(16) 1_455
N5 N2 1.31(3) .
N6 Ag3 2.355(17) 4_676
N6 K1 3.20(2) .
N2 Ag1 2.247(18) .
N2 K1 3.41(2) .
O2 W4 1.634(18) .
O2 K1 2.81(2) 4_476
O5 W4 1.88(2) .
O5 W1 1.91(2) .
O7 W6 1.868(18) .
O7 W2 1.915(16) .
O8 W4 1.84(2) 3_577
O8 W5 1.93(2) .
O9 W5 1.83(2) .
O9 W3 1.91(2) .
O10 W6 1.673(16) .
O10 Ag1 2.469(15) .
O11 W6 1.880(18) .
O11 W1 1.882(17) .
O12 W3 1.868(15) .
O12 W2 1.891(14) 3_577
O13 W3 1.660(16) .
O14 W1 1.667(16) .
O14 Ag1 2.535(17) 4_576
O14 K1 3.217(17) 4_576
O15 W5 1.884(17) .
O15 W1 1.893(16) 3_577
O1 P2 1.54(4) .
O1 O23 1.66(6) .
O1 W3 2.34(4) .
O1 W5 2.52(4) .
O1 W6 2.52(4) .
O23 P2 1.44(4) .
O23 O96 1.57(6) 3_577
O23 O99 1.69(6) .
O23 W2 2.45(4) 3_577
O23 W3 2.51(4) .
O23 W4 2.53(4) .
O96 P2 1.54(4) .
O96 O23 1.57(6) 3_577
O96 W2 2.33(4) .
O96 W1 2.45(4) .
O99 P2 1.57(4) .
O99 W4 2.37(4) .
O99 W1 2.42(4) .
O99 W5 2.53(4) 3_577
O16 W5 1.91(2) .
O16 W6 1.92(2) .
O18 W2 1.649(18) .
O18 K1 3.23(2) 4_576
O19 W3 1.878(15) .
O19 W4 1.882(14) .
O20 W4 1.867(17) .
O20 W2 1.907(16) 3_577
O21 W5 1.675(14) .
O22 W6 1.850(19) .
O22 W3 1.901(19) .
O98 W2 1.870(18) .
O98 W1 1.902(19) .
O98 K1 2.72(2) 4_576
P2 O23 1.44(4) 3_577
P2 O1 1.54(4) 3_577
P2 O96 1.54(4) 3_577
P2 O99 1.57(4) 3_577
Ag1 O14 2.535(17) 4_575
Ag1 Ag2 3.196(2) .
Ag2 N7 2.167(17) 1_655
Ag3 N9 2.304(16) 4_575
Ag3 N6 2.355(17) 4_475
Ag3 K1 3.695(5) 4_475
W1 O15 1.893(16) 3_577
W1 K1 3.807(5) 4_576
W2 O12 1.891(14) 3_577
W2 O20 1.907(17) 3_577
W2 O23 2.45(4) 3_577
W2 K1 3.789(5) 4_576
W4 O8 1.84(2) 3_577
W5 O99 2.53(4) 3_577
K1 C8 2.71(2) 4_676
K1 C12 2.71(3) 4_676
K1 O98 2.72(2) 4_575
K1 O2 2.81(2) 4_675
K1 C11 2.82(3) 1_655
K1 C7 2.98(3) 1_655
K1 O14 3.217(17) 4_575
K1 O18 3.23(2) 4_575
K1 Ag3 3.695(5) 4_676
C5 C7 1.34(3) .
C5 C12 1.38(3) .
C12 C8 1.33(3) .
C12 K1 2.71(3) 4_475
C7 C11 1.40(3) .
C7 K1 2.98(3) 1_455
C8 K1 2.71(2) 4_475
C11 K1 2.82(3) 1_455
